data_2212510
loop_
_publ_author_name
'Li-Zhong Li'
'Li-Hua Wang'

_publ_section_title
;
 Bis{4-bromo-2-[3-(dimethylamino)propyliminomethyl]phenolato}nickel(II)
;
_journal_coeditor_code CI2291
_journal_issue 3
_journal_name_full 'Acta Crystallographica Section E'
_journal_page_first m749
_journal_page_last m750
_journal_paper_doi 10.1107/S1600536807006575
_journal_volume 63
_journal_year 2007
_chemical_formula_iupac '[Ni (C12 H16 Br N2 O)2]'
_chemical_formula_moiety 'C24 H32 Br2 N4 Ni O2'
_chemical_formula_sum 'C24 H32 Br2 N4 Ni O2'
_chemical_formula_weight 627.07
_chemical_name_systematic
;
Bis{4-bromo-2-[3-(dimethylamino)propyliminomethyl]phenolato}nickel(II)
;
_space_group_IT_number 14
_symmetry_cell_setting monoclinic
_symmetry_space_group_name_Hall '-P 2yn'
_symmetry_space_group_name_H-M 'P 1 21/n 1'
_atom_sites_solution_hydrogens geom
_atom_sites_solution_primary direct
_atom_sites_solution_secondary difmap
_audit_creation_method SHELXL-97
_cell_angle_alpha 90.00
_cell_angle_beta 99.029(2)
_cell_angle_gamma 90.00
_cell_formula_units_Z 4
_cell_length_a 10.111(2)
_cell_length_b 14.812(2)
_cell_length_c 17.560(3)
_cell_measurement_reflns_used 3876
_cell_measurement_temperature 298(2)
_cell_measurement_theta_max 24.5
_cell_measurement_theta_min 2.3
_cell_volume 2597.3(8)
_computing_cell_refinement 'SAINT (Bruker, 1998)'
_computing_data_collection 'SMART (Bruker, 1998)'
_computing_data_reduction SAINT
_computing_molecular_graphics 'SHELXTL (Sheldrick, 1997b)'
_computing_publication_material SHELXTL
_computing_structure_refinement 'SHELXL97 (Sheldrick, 1997a)'
_computing_structure_solution 'SHELXS97 (Sheldrick, 1997a)'
_diffrn_ambient_temperature 298(2)
_diffrn_measured_fraction_theta_full 0.994
_diffrn_measured_fraction_theta_max 0.994
_diffrn_measurement_device_type 'Bruker SMART CCD area-detector'
_diffrn_measurement_method \w
_diffrn_radiation_monochromator graphite
_diffrn_radiation_source 'fine-focus sealed tube'
_diffrn_radiation_type MoK\a
_diffrn_radiation_wavelength 0.71073
_diffrn_reflns_av_R_equivalents 0.0522
_diffrn_reflns_av_sigmaI/netI 0.0566
_diffrn_reflns_limit_h_max 13
_diffrn_reflns_limit_h_min -13
_diffrn_reflns_limit_k_max 19
_diffrn_reflns_limit_k_min -19
_diffrn_reflns_limit_l_max 22
_diffrn_reflns_limit_l_min -22
_diffrn_reflns_number 21991
_diffrn_reflns_theta_full 27.50
_diffrn_reflns_theta_max 27.50
_diffrn_reflns_theta_min 1.81
_diffrn_standards_number 0
_exptl_absorpt_coefficient_mu 3.852
_exptl_absorpt_correction_T_max 0.5440
_exptl_absorpt_correction_T_min 0.4712
_exptl_absorpt_correction_type multi-scan
_exptl_absorpt_process_details '(SADABS; Sheldrick, 1996)'
_exptl_crystal_colour green
_exptl_crystal_density_diffrn 1.604
_exptl_crystal_density_method 'not measured'
_exptl_crystal_description Block
_exptl_crystal_F_000 1272
_exptl_crystal_size_max 0.23
_exptl_crystal_size_mid 0.18
_exptl_crystal_size_min 0.18
_refine_diff_density_max 0.789
_refine_diff_density_min -0.606
_refine_ls_extinction_method none
_refine_ls_goodness_of_fit_ref 1.018
_refine_ls_hydrogen_treatment constr
_refine_ls_matrix_type full
_refine_ls_number_parameters 305
_refine_ls_number_reflns 5926
_refine_ls_number_restraints 0
_refine_ls_restrained_S_all 1.018
_refine_ls_R_factor_all 0.0872
_refine_ls_R_factor_gt 0.0475
_refine_ls_shift/su_max 0.000
_refine_ls_shift/su_mean 0.000
_refine_ls_structure_factor_coef Fsqd
_refine_ls_weighting_details 'calc w=1/[\s^2^(Fo^2^)+(0.0396P)^2^+1.0211P] where P=(Fo^2^+2Fc^2^)/3'
_refine_ls_weighting_scheme calc
_refine_ls_wR_factor_gt 0.0894
_refine_ls_wR_factor_ref 0.1044
_reflns_number_gt 3797
_reflns_number_total 5926
_reflns_threshold_expression I>2\s(I)
_cod_data_source_file ci2291.cif
_cod_data_source_block I
_cod_depositor_comments
;
The following automatic conversions were performed:
'_symmetry_cell_setting' value 'Monoclinic' changed to 'monoclinic'
according to '/home/saulius/struct/CIF-dictionaries/cif_core.dic'
dictionary named 'cif_core.dic' version 2.4.1 from 2010-06-29.

Automatic conversion script
Id: cif_fix_enum 1527 2010-12-29 10:47:43Z saulius 

The following automatic conversions were performed:

'_symmetry_cell_setting' value 'Monoclinic' changed to 'monoclinic'
according to /home/saulius/struct/CIF-dictionaries/cif_core.dic
dictionary named 'cif_core.dic' version 2.4.1 from 2010-06-29.

Automatic conversion script
Id: cif_fix_values 1715 2011-07-08 13:25:40Z adriana 
;
_cod_original_sg_symbol_H-M 'P 21/n'
_cod_database_code 2212510
_cod_database_fobs_code 2212510

loop_
_symmetry_equiv_pos_as_xyz
'x, y, z'
'-x+1/2, y+1/2, -z+1/2'
'-x, -y, -z'
'x-1/2, -y-1/2, z-1/2'

loop_
_atom_site_type_symbol
_atom_site_label
_atom_site_fract_x
_atom_site_fract_y
_atom_site_fract_z
_atom_site_U_iso_or_equiv
_atom_site_adp_type
_atom_site_calc_flag
_atom_site_refinement_flags
_atom_site_occupancy
Ni Ni1 1.0000 1.0000 0.0000 0.03328(17) Uani d S 1
Ni Ni2 0.5000 0.5000 0.0000 0.03749(18) Uani d S 1
Br Br1 1.11954(5) 0.62826(3) 0.29256(3) 0.06612(17) Uani d . 1
Br Br2 0.91508(5) 0.25777(4) 0.32438(3) 0.07211(18) Uani d . 1
O O1 1.1296(2) 0.95381(17) 0.08987(14) 0.0421(6) Uani d . 1
O O2 0.6314(3) 0.52139(16) 0.09536(14) 0.0447(7) Uani d . 1
N N1 0.8570(3) 0.9188(2) 0.03533(17) 0.0387(7) Uani d . 1
N N2 0.9146(3) 1.1022(2) 0.07796(18) 0.0435(8) Uani d . 1
N N3 0.4548(3) 0.3777(2) 0.04460(17) 0.0416(8) Uani d . 1
N N4 0.3210(3) 0.5448(2) 0.06089(18) 0.0454(8) Uani d . 1
C C1 1.0044(4) 0.8293(3) 0.1292(2) 0.0386(9) Uani d . 1
C C2 1.1214(4) 0.8831(2) 0.1315(2) 0.0370(9) Uani d . 1
C C3 1.2345(4) 0.8560(3) 0.1850(2) 0.0513(11) Uani d . 1
H H3 1.3125 0.8902 0.1890 0.062 Uiso calc R 1
C C4 1.2329(4) 0.7817(3) 0.2306(2) 0.0534(11) Uani d . 1
H H4 1.3090 0.7659 0.2650 0.064 Uiso calc R 1
C C5 1.1186(4) 0.7300(3) 0.2258(2) 0.0446(10) Uani d . 1
C C6 1.0064(4) 0.7537(3) 0.1768(2) 0.0438(10) Uani d . 1
H H6 0.9294 0.7189 0.1749 0.053 Uiso calc R 1
C C7 0.8782(4) 0.8555(3) 0.0853(2) 0.0404(9) Uani d . 1
H H7 0.8036 0.8228 0.0942 0.048 Uiso calc R 1
C C8 0.7166(4) 0.9472(3) 0.0112(2) 0.0469(10) Uani d . 1
H H8A 0.6568 0.8977 0.0181 0.056 Uiso calc R 1
H H8B 0.7025 0.9637 -0.0429 0.056 Uiso calc R 1
C C9 0.6867(4) 1.0271(3) 0.0594(3) 0.0539(11) Uani d . 1
H H9A 0.5929 1.0425 0.0448 0.065 Uiso calc R 1
H H9B 0.6993 1.0083 0.1129 0.065 Uiso calc R 1
C C10 0.7683(4) 1.1116(3) 0.0539(3) 0.0539(11) Uani d . 1
H H10A 0.7522 1.1325 0.0009 0.065 Uiso calc R 1
H H10B 0.7360 1.1580 0.0853 0.065 Uiso calc R 1
C C11 0.9455(4) 1.0756(3) 0.1599(2) 0.0563(12) Uani d . 1
H H11A 1.0407 1.0767 0.1761 0.085 Uiso calc R 1
H H11B 0.9124 1.0158 0.1662 0.085 Uiso calc R 1
H H11C 0.9035 1.1171 0.1907 0.085 Uiso calc R 1
C C12 0.9751(4) 1.1917(3) 0.0708(3) 0.0563(12) Uani d . 1
H H12A 0.9551 1.2117 0.0182 0.084 Uiso calc R 1
H H12B 1.0704 1.1877 0.0858 0.084 Uiso calc R 1
H H12C 0.9392 1.2339 0.1036 0.084 Uiso calc R 1
C C13 0.6440(4) 0.3719(3) 0.1481(2) 0.0400(9) Uani d . 1
C C14 0.6896(4) 0.4623(3) 0.1431(2) 0.0409(9) Uani d . 1
C C15 0.8062(4) 0.4867(3) 0.1945(2) 0.0529(11) Uani d . 1
H H15 0.8386 0.5453 0.1930 0.063 Uiso calc R 1
C C16 0.8728(4) 0.4269(3) 0.2464(2) 0.0562(12) Uani d . 1
H H16 0.9500 0.4448 0.2789 0.067 Uiso calc R 1
C C17 0.8251(4) 0.3402(3) 0.2504(2) 0.0505(11) Uani d . 1
C C18 0.7126(4) 0.3131(3) 0.2030(2) 0.0470(10) Uani d . 1
H H18 0.6808 0.2546 0.2071 0.056 Uiso calc R 1
C C19 0.5231(4) 0.3388(3) 0.1026(2) 0.0451(10) Uani d . 1
H H19 0.4916 0.2833 0.1169 0.054 Uiso calc R 1
C C20 0.3219(4) 0.3393(3) 0.0164(2) 0.0537(12) Uani d . 1
H H20A 0.3212 0.2757 0.0295 0.064 Uiso calc R 1
H H20B 0.3025 0.3447 -0.0393 0.064 Uiso calc R 1
C C21 0.2155(5) 0.3885(3) 0.0524(3) 0.0610(13) Uani d . 1
H H21A 0.1298 0.3600 0.0348 0.073 Uiso calc R 1
H H21B 0.2351 0.3807 0.1079 0.073 Uiso calc R 1
C C22 0.2019(4) 0.4883(3) 0.0353(3) 0.0562(11) Uani d . 1
H H22A 0.1770 0.4957 -0.0200 0.067 Uiso calc R 1
H H22B 0.1285 0.5114 0.0592 0.067 Uiso calc R 1
C C23 0.3585(4) 0.5399(3) 0.1455(2) 0.0570(12) Uani d . 1
H H23A 0.2818 0.5535 0.1695 0.085 Uiso calc R 1
H H23B 0.4283 0.5828 0.1621 0.085 Uiso calc R 1
H H23C 0.3898 0.4802 0.1600 0.085 Uiso calc R 1
C C24 0.2842(5) 0.6393(3) 0.0420(3) 0.0581(12) Uani d . 1
H H24A 0.2555 0.6448 -0.0126 0.087 Uiso calc R 1
H H24B 0.3605 0.6774 0.0573 0.087 Uiso calc R 1
H H24C 0.2128 0.6571 0.0688 0.087 Uiso calc R 1

loop_
_atom_site_aniso_label
_atom_site_aniso_U_11
_atom_site_aniso_U_22
_atom_site_aniso_U_33
_atom_site_aniso_U_12
_atom_site_aniso_U_13
_atom_site_aniso_U_23
Ni1 0.0305(4) 0.0341(4) 0.0338(4) -0.0029(3) 0.0006(3) 0.0020(3)
Ni2 0.0491(4) 0.0285(4) 0.0320(4) -0.0053(3) -0.0026(3) 0.0020(3)
Br1 0.0915(4) 0.0520(3) 0.0567(3) 0.0156(3) 0.0171(3) 0.0197(2)
Br2 0.0705(3) 0.0926(4) 0.0536(3) 0.0422(3) 0.0109(2) 0.0229(3)
O1 0.0354(15) 0.0487(16) 0.0388(15) -0.0047(12) -0.0047(12) 0.0066(13)
O2 0.0569(18) 0.0349(15) 0.0375(15) -0.0057(13) -0.0071(13) 0.0046(12)
N1 0.0334(18) 0.0406(19) 0.0405(18) -0.0046(14) 0.0012(14) 0.0033(15)
N2 0.044(2) 0.045(2) 0.0406(19) 0.0012(16) 0.0040(15) -0.0060(15)
N3 0.054(2) 0.0318(17) 0.0376(18) -0.0077(15) 0.0039(16) 0.0016(14)
N4 0.049(2) 0.046(2) 0.0406(19) -0.0027(16) 0.0041(16) -0.0023(16)
C1 0.038(2) 0.041(2) 0.036(2) -0.0007(18) 0.0033(17) 0.0036(17)
C2 0.039(2) 0.037(2) 0.035(2) 0.0038(17) 0.0038(17) -0.0003(17)
C3 0.042(2) 0.054(3) 0.054(3) -0.004(2) -0.005(2) 0.008(2)
C4 0.054(3) 0.057(3) 0.047(3) 0.013(2) -0.002(2) 0.007(2)
C5 0.060(3) 0.040(2) 0.037(2) 0.013(2) 0.017(2) 0.0049(18)
C6 0.047(2) 0.044(2) 0.043(2) 0.0016(19) 0.0124(19) 0.0023(19)
C7 0.035(2) 0.045(2) 0.042(2) -0.0101(18) 0.0081(18) 0.0020(18)
C8 0.029(2) 0.054(3) 0.055(3) -0.0062(19) -0.0034(19) 0.004(2)
C9 0.030(2) 0.072(3) 0.059(3) 0.009(2) 0.009(2) 0.003(2)
C10 0.053(3) 0.054(3) 0.054(3) 0.011(2) 0.007(2) -0.009(2)
C11 0.065(3) 0.064(3) 0.040(2) 0.002(2) 0.008(2) -0.013(2)
C12 0.067(3) 0.045(3) 0.057(3) -0.003(2) 0.010(2) -0.014(2)
C13 0.049(2) 0.040(2) 0.032(2) 0.0068(19) 0.0084(18) 0.0052(17)
C14 0.050(3) 0.042(2) 0.030(2) -0.0003(19) 0.0063(18) -0.0005(18)
C15 0.052(3) 0.051(3) 0.052(3) -0.008(2) -0.006(2) 0.002(2)
C16 0.045(3) 0.075(3) 0.046(3) 0.007(2) -0.002(2) 0.003(2)
C17 0.049(3) 0.062(3) 0.041(2) 0.021(2) 0.009(2) 0.013(2)
C18 0.055(3) 0.044(2) 0.044(2) 0.008(2) 0.017(2) 0.0098(19)
C19 0.061(3) 0.031(2) 0.044(2) -0.0053(19) 0.010(2) 0.0077(18)
C20 0.068(3) 0.034(2) 0.054(3) -0.020(2) -0.005(2) 0.002(2)
C21 0.057(3) 0.063(3) 0.063(3) -0.022(2) 0.008(2) 0.001(2)
C22 0.047(3) 0.065(3) 0.057(3) -0.002(2) 0.010(2) -0.007(2)
C23 0.066(3) 0.062(3) 0.044(3) -0.001(2) 0.011(2) -0.003(2)
C24 0.073(3) 0.047(3) 0.056(3) 0.009(2) 0.014(2) 0.000(2)

loop_
_atom_type_symbol
_atom_type_description
_atom_type_scat_dispersion_real
_atom_type_scat_dispersion_imag
_atom_type_scat_source
C C 0.0033 0.0016 'International Tables Vol C Tables 4.2.6.8 and 6.1.1.4'
H H 0.0000 0.0000 'International Tables Vol C Tables 4.2.6.8 and 6.1.1.4'
N N 0.0061 0.0033 'International Tables Vol C Tables 4.2.6.8 and 6.1.1.4'
O O 0.0106 0.0060 'International Tables Vol C Tables 4.2.6.8 and 6.1.1.4'
Ni Ni 0.3393 1.1124 'International Tables Vol C Tables 4.2.6.8 and 6.1.1.4'
Br Br -0.2901 2.4595 'International Tables Vol C Tables 4.2.6.8 and 6.1.1.4'

loop_
_geom_angle_atom_site_label_1
_geom_angle_atom_site_label_2
_geom_angle_atom_site_label_3
_geom_angle_site_symmetry_1
_geom_angle_site_symmetry_3
_geom_angle
_geom_angle_publ_flag
O1 Ni1 O1 3_775 . 180 y
O1 Ni1 N1 3_775 3_775 88.09(11) ?
O1 Ni1 N1 . 3_775 91.91(11) y
O1 Ni1 N1 3_775 . 91.91(11) ?
O1 Ni1 N1 . . 88.09(11) y
N1 Ni1 N1 3_775 . 180 y
O1 Ni1 N2 3_775 . 89.08(11) ?
O1 Ni1 N2 . . 90.92(11) y
N1 Ni1 N2 3_775 . 98.23(12) ?
N1 Ni1 N2 . . 81.77(12) y
O1 Ni1 N2 3_775 3_775 90.92(11) ?
O1 Ni1 N2 . 3_775 89.08(11) y
N1 Ni1 N2 3_775 3_775 81.77(12) ?
N1 Ni1 N2 . 3_775 98.23(12) y
N2 Ni1 N2 . 3_775 180 y
O2 Ni2 O2 3_665 . 180 y
O2 Ni2 N3 3_665 . 91.22(11) ?
O2 Ni2 N3 . . 88.78(11) y
O2 Ni2 N3 3_665 3_665 88.78(11) ?
O2 Ni2 N3 . 3_665 91.22(11) y
N3 Ni2 N3 . 3_665 180 y
O2 Ni2 N4 3_665 . 88.15(11) ?
O2 Ni2 N4 . . 91.85(11) y
N3 Ni2 N4 . . 80.88(12) y
N3 Ni2 N4 3_665 . 99.12(12) ?
O2 Ni2 N4 3_665 3_665 91.85(11) ?
O2 Ni2 N4 . 3_665 88.15(11) y
N3 Ni2 N4 . 3_665 99.12(12) y
N3 Ni2 N4 3_665 3_665 80.88(12) ?
N4 Ni2 N4 . 3_665 180.0 y
C2 O1 Ni1 . . 129.2(2) ?
C14 O2 Ni2 . . 127.9(2) ?
C7 N1 C8 . . 117.1(3) ?
C7 N1 Ni1 . . 126.0(3) ?
C8 N1 Ni1 . . 116.0(2) ?
C12 N2 C11 . . 107.2(3) ?
C12 N2 C10 . . 107.5(3) ?
C11 N2 C10 . . 110.7(3) ?
C12 N2 Ni1 . . 110.0(2) ?
C11 N2 Ni1 . . 111.3(2) ?
C10 N2 Ni1 . . 110.1(2) ?
C19 N3 C20 . . 116.5(3) ?
C19 N3 Ni2 . . 125.3(3) ?
C20 N3 Ni2 . . 117.3(2) ?
C24 N4 C23 . . 106.8(3) ?
C24 N4 C22 . . 107.7(3) ?
C23 N4 C22 . . 110.3(3) ?
C24 N4 Ni2 . . 110.6(2) ?
C23 N4 Ni2 . . 110.6(2) ?
C22 N4 Ni2 . . 110.6(2) ?
C6 C1 C2 . . 119.9(4) ?
C6 C1 C7 . . 117.8(3) ?
C2 C1 C7 . . 121.9(3) ?
O1 C2 C3 . . 119.2(3) ?
O1 C2 C1 . . 124.5(3) ?
C3 C2 C1 . . 116.2(3) ?
C4 C3 C2 . . 122.3(4) ?
C4 C3 H3 . . 118.9 ?
C2 C3 H3 . . 118.9 ?
C3 C4 C5 . . 120.0(4) ?
C3 C4 H4 . . 120.0 ?
C5 C4 H4 . . 120.0 ?
C6 C5 C4 . . 120.3(4) ?
C6 C5 Br1 . . 121.1(3) ?
C4 C5 Br1 . . 118.6(3) ?
C5 C6 C1 . . 121.3(4) ?
C5 C6 H6 . . 119.4 ?
C1 C6 H6 . . 119.4 ?
N1 C7 C1 . . 127.2(3) ?
N1 C7 H7 . . 116.4 ?
C1 C7 H7 . . 116.4 ?
N1 C8 C9 . . 109.3(3) ?
N1 C8 H8A . . 109.8 ?
C9 C8 H8A . . 109.8 ?
N1 C8 H8B . . 109.8 ?
C9 C8 H8B . . 109.8 ?
H8A C8 H8B . . 108.3 ?
C10 C9 C8 . . 117.0(3) ?
C10 C9 H9A . . 108.1 ?
C8 C9 H9A . . 108.1 ?
C10 C9 H9B . . 108.1 ?
C8 C9 H9B . . 108.1 ?
H9A C9 H9B . . 107.3 ?
N2 C10 C9 . . 115.8(3) ?
N2 C10 H10A . . 108.3 ?
C9 C10 H10A . . 108.3 ?
N2 C10 H10B . . 108.3 ?
C9 C10 H10B . . 108.3 ?
H10A C10 H10B . . 107.4 ?
N2 C11 H11A . . 109.5 ?
N2 C11 H11B . . 109.5 ?
H11A C11 H11B . . 109.5 ?
N2 C11 H11C . . 109.5 ?
H11A C11 H11C . . 109.5 ?
H11B C11 H11C . . 109.5 ?
N2 C12 H12A . . 109.5 ?
N2 C12 H12B . . 109.5 ?
H12A C12 H12B . . 109.5 ?
N2 C12 H12C . . 109.5 ?
H12A C12 H12C . . 109.5 ?
H12B C12 H12C . . 109.5 ?
C18 C13 C14 . . 119.9(4) ?
C18 C13 C19 . . 117.1(4) ?
C14 C13 C19 . . 122.8(3) ?
O2 C14 C15 . . 119.5(4) ?
O2 C14 C13 . . 124.0(4) ?
C15 C14 C13 . . 116.5(4) ?
C16 C15 C14 . . 122.2(4) ?
C16 C15 H15 . . 118.9 ?
C14 C15 H15 . . 118.9 ?
C15 C16 C17 . . 119.8(4) ?
C15 C16 H16 . . 120.1 ?
C17 C16 H16 . . 120.1 ?
C18 C17 C16 . . 120.7(4) ?
C18 C17 Br2 . . 119.4(3) ?
C16 C17 Br2 . . 119.8(3) ?
C17 C18 C13 . . 120.9(4) ?
C17 C18 H18 . . 119.6 ?
C13 C18 H18 . . 119.6 ?
N3 C19 C13 . . 126.6(4) ?
N3 C19 H19 . . 116.7 ?
C13 C19 H19 . . 116.7 ?
N3 C20 C21 . . 110.1(3) ?
N3 C20 H20A . . 109.6 ?
C21 C20 H20A . . 109.6 ?
N3 C20 H20B . . 109.6 ?
C21 C20 H20B . . 109.6 ?
H20A C20 H20B . . 108.1 ?
C22 C21 C20 . . 115.9(4) ?
C22 C21 H21A . . 108.3 ?
C20 C21 H21A . . 108.3 ?
C22 C21 H21B . . 108.3 ?
C20 C21 H21B . . 108.3 ?
H21A C21 H21B . . 107.4 ?
N4 C22 C21 . . 116.7(4) ?
N4 C22 H22A . . 108.1 ?
C21 C22 H22A . . 108.1 ?
N4 C22 H22B . . 108.1 ?
C21 C22 H22B . . 108.1 ?
H22A C22 H22B . . 107.3 ?
N4 C23 H23A . . 109.5 ?
N4 C23 H23B . . 109.5 ?
H23A C23 H23B . . 109.5 ?
N4 C23 H23C . . 109.5 ?
H23A C23 H23C . . 109.5 ?
H23B C23 H23C . . 109.5 ?
N4 C24 H24A . . 109.5 ?
N4 C24 H24B . . 109.5 ?
H24A C24 H24B . . 109.5 ?
N4 C24 H24C . . 109.5 ?
H24A C24 H24C . . 109.5 ?
H24B C24 H24C . . 109.5 ?

loop_
_geom_bond_atom_site_label_1
_geom_bond_atom_site_label_2
_geom_bond_site_symmetry_2
_geom_bond_distance
_geom_bond_publ_flag
Ni1 O1 3_775 2.007(2) ?
Ni1 O1 . 2.007(2) y
Ni1 N1 3_775 2.050(3) ?
Ni1 N1 . 2.050(3) y
Ni1 N2 . 2.298(3) y
Ni1 N2 3_775 2.298(3) ?
Ni2 O2 3_665 1.993(2) ?
Ni2 O2 . 1.993(2) y
Ni2 N3 . 2.054(3) y
Ni2 N3 3_665 2.054(3) ?
Ni2 N4 . 2.338(3) y
Ni2 N4 3_665 2.338(3) ?
Br1 C5 . 1.908(4) ?
Br2 C17 . 1.907(4) ?
O1 C2 . 1.288(4) ?
O2 C14 . 1.289(4) ?
N1 C7 . 1.279(4) ?
N1 C8 . 1.477(4) ?
N2 C12 . 1.474(5) ?
N2 C11 . 1.477(5) ?
N2 C10 . 1.480(5) ?
N3 C19 . 1.275(5) ?
N3 C20 . 1.471(5) ?
N4 C24 . 1.472(5) ?
N4 C23 . 1.476(5) ?
N4 C22 . 1.478(5) ?
C1 C6 . 1.396(5) ?
C1 C2 . 1.421(5) ?
C1 C7 . 1.437(5) ?
C2 C3 . 1.419(5) ?
C3 C4 . 1.363(5) ?
C3 H3 . 0.93 ?
C4 C5 . 1.379(6) ?
C4 H4 . 0.93 ?
C5 C6 . 1.358(5) ?
C6 H6 . 0.93 ?
C7 H7 . 0.93 ?
C8 C9 . 1.512(6) ?
C8 H8A . 0.97 ?
C8 H8B . 0.97 ?
C9 C10 . 1.510(6) ?
C9 H9A . 0.97 ?
C9 H9B . 0.97 ?
C10 H10A . 0.97 ?
C10 H10B . 0.97 ?
C11 H11A . 0.96 ?
C11 H11B . 0.96 ?
C11 H11C . 0.96 ?
C12 H12A . 0.96 ?
C12 H12B . 0.96 ?
C12 H12C . 0.96 ?
C13 C18 . 1.400(5) ?
C13 C14 . 1.424(5) ?
C13 C19 . 1.437(5) ?
C14 C15 . 1.414(5) ?
C15 C16 . 1.370(5) ?
C15 H15 . 0.93 ?
C16 C17 . 1.377(6) ?
C16 H16 . 0.93 ?
C17 C18 . 1.360(6) ?
C18 H18 . 0.93 ?
C19 H19 . 0.93 ?
C20 C21 . 1.517(6) ?
C20 H20A . 0.97 ?
C20 H20B . 0.97 ?
C21 C22 . 1.509(6) ?
C21 H21A . 0.97 ?
C21 H21B . 0.97 ?
C22 H22A . 0.97 ?
C22 H22B . 0.97 ?
C23 H23A . 0.96 ?
C23 H23B . 0.96 ?
C23 H23C . 0.96 ?
C24 H24A . 0.96 ?
C24 H24B . 0.96 ?
C24 H24C . 0.96 ?

loop_
_geom_hbond_atom_site_label_D
_geom_hbond_atom_site_label_H
_geom_hbond_atom_site_label_A
_geom_hbond_site_symmetry_A
_geom_hbond_distance_DH
_geom_hbond_distance_HA
_geom_hbond_distance_DA
_geom_hbond_angle_DHA
C8 H8B O1 3_775 0.97 2.34 2.930(3) 118
C10 H10A O1 3_775 0.97 2.49 3.032(3) 115
C20 H20B O2 3_665 0.97 2.36 2.937(3) 118
C22 H22A O2 3_665 0.97 2.52 3.056(3) 114
